data_7121422
loop_
_publ_author_name
'Shin, Jong Won'
'Jeong, Ah Rim'
'Jeoung, Sungeun'
'Moon, Hoi Ri'
'Komatsumaru, Yuki'
'Hayami, Shinya'
'Moon, Dohyun'
'Min, Kil Sik'

_publ_section_title
;
 Three-dimensional iron(ii) porous coordination polymer exhibiting carbon
 dioxide-dependent spin crossover.
;
_journal_issue 34
_journal_name_full 'Chemical communications (Cambridge, England)'
_journal_page_first 4262
_journal_page_last 4265
_journal_paper_doi 10.1039/c8cc00678d
_journal_volume 54
_journal_year 2018
_chemical_formula_moiety 'C23 H24 B2 Fe N8, 2.50(C O2)'
_chemical_formula_sum 'C25.5 H24 B2 Fe N8 O5'
_chemical_formula_weight 600.00
_space_group_crystal_system tetragonal
_space_group_IT_number 120
_space_group_name_Hall 'I -4 -2c'
_space_group_name_H-M_alt 'I -4 c 2'
_symmetry_space_group_name_Hall 'I -4 -2c'
_symmetry_space_group_name_H-M 'I -4 c 2'
_atom_sites_solution_hydrogens geom
_audit_creation_method SHELXL-2014
_audit_update_record
;
2017-07-27 deposited with the CCDC.
2018-03-20 downloaded from the CCDC.
;
_cell_angle_alpha 90
_cell_angle_beta 90
_cell_angle_gamma 90
_cell_formula_units_Z 16
_cell_length_a 22.056(3)
_cell_length_b 22.056(3)
_cell_length_c 29.005(6)
_cell_measurement_reflns_used 122289
_cell_measurement_temperature 200(2)
_cell_measurement_theta_max 33.75
_cell_measurement_theta_min 0.40
_cell_volume 14110(4)
_computing_cell_refinement HKL3000
_computing_data_collection 'PAL ADSC Quantum-210 ADX Program'
_computing_data_reduction HKL3000
_computing_molecular_graphics ORTEP
_computing_publication_material WINGX
_computing_structure_refinement 'SHELXL-2014 (Sheldrick, 2014)'
_computing_structure_solution 'SHELXS-2014 (sheldrick, 2014)'
_diffrn_ambient_temperature 200(2)
_diffrn_measured_fraction_theta_full 0.998
_diffrn_measured_fraction_theta_max 0.998
_diffrn_measurement_device_type 'ADSC Q210 CCD area detector'
_diffrn_measurement_method 'omega scan'
_diffrn_radiation_type synchrotron
_diffrn_radiation_wavelength 0.700
_diffrn_reflns_av_R_equivalents 0.1483
_diffrn_reflns_av_unetI/netI 0.0771
_diffrn_reflns_Laue_measured_fraction_full 0.998
_diffrn_reflns_Laue_measured_fraction_max 0.998
_diffrn_reflns_limit_h_max 27
_diffrn_reflns_limit_h_min -27
_diffrn_reflns_limit_k_max 27
_diffrn_reflns_limit_k_min -27
_diffrn_reflns_limit_l_max 36
_diffrn_reflns_limit_l_min -36
_diffrn_reflns_number 49712
_diffrn_reflns_point_group_measured_fraction_full 0.999
_diffrn_reflns_point_group_measured_fraction_max 0.999
_diffrn_reflns_theta_full 24.835
_diffrn_reflns_theta_max 25.995
_diffrn_reflns_theta_min 1.819
_diffrn_source 'PLSII 2D bending magnet'
_exptl_absorpt_coefficient_mu 0.451
_exptl_absorpt_correction_T_max 0.956
_exptl_absorpt_correction_T_min 0.956
_exptl_absorpt_correction_type empirical
_exptl_absorpt_process_details 'HKL3000 Scalepack'
_exptl_crystal_colour Yellow
_exptl_crystal_density_diffrn 1.130
_exptl_crystal_description Cubic
_exptl_crystal_F_000 4944
_exptl_crystal_size_max 0.100
_exptl_crystal_size_mid 0.100
_exptl_crystal_size_min 0.100
_refine_diff_density_max 2.158
_refine_diff_density_min -0.946
_refine_diff_density_rms 0.197
_refine_ls_abs_structure_details
;
 Refined as a perfect inversion twin.
;
_refine_ls_abs_structure_Flack 0.5
_refine_ls_extinction_coef 0.0065(11)
_refine_ls_extinction_expression Fc^*^=kFc[1+0.001xFc^2^\l^3^/sin(2\q)]^-1/4^
_refine_ls_extinction_method SHELXL
_refine_ls_goodness_of_fit_ref 1.244
_refine_ls_hydrogen_treatment constr
_refine_ls_matrix_type full
_refine_ls_number_parameters 318
_refine_ls_number_reflns 7269
_refine_ls_number_restraints 9
_refine_ls_restrained_S_all 1.245
_refine_ls_R_factor_all 0.1987
_refine_ls_R_factor_gt 0.1340
_refine_ls_shift/su_max 0.000
_refine_ls_shift/su_mean 0.000
_refine_ls_structure_factor_coef Fsqd
_refine_ls_weighting_details 'w=1/[\s^2^(Fo^2^)+(0.2000P)^2^] where P=(Fo^2^+2Fc^2^)/3'
_refine_ls_weighting_scheme calc
_refine_ls_wR_factor_gt 0.3456
_refine_ls_wR_factor_ref 0.3826
_reflns_Friedel_coverage 0.886
_reflns_Friedel_fraction_full 1.000
_reflns_Friedel_fraction_max 1.000
_reflns_number_gt 3624
_reflns_number_total 7269
_reflns_threshold_expression 'I > 2\s(I)'
_cod_data_source_file c8cc00678d2.cif
_cod_data_source_block shelx_CCDC4
_cod_depositor_comments 'Adding full bibliography for 7121418--7121423.cif.'
_cod_original_cell_volume 14110(5)
_cod_original_formula_sum 'C25.50 H24 B2 Fe N8 O5'
_cod_database_code 7121422
_shelx_space_group_comment
;
The symmetry employed for this shelxl refinement is uniquely defined
by the following loop, which should always be used as a source of
symmetry information in preference to the above space-group names.
They are only intended as comments.
;
_shelx_estimated_absorpt_t_min 0.956
_shelx_estimated_absorpt_t_max 0.956
_shelxl_version_number 2014-3

loop_
_space_group_symop_operation_xyz
'x, y, z'
'-x, -y, z'
'y, -x, -z'
'-y, x, -z'
'x, -y, z+1/2'
'-x, y, z+1/2'
'y, x, -z+1/2'
'-y, -x, -z+1/2'
'x+1/2, y+1/2, z+1/2'
'-x+1/2, -y+1/2, z+1/2'
'y+1/2, -x+1/2, -z+1/2'
'-y+1/2, x+1/2, -z+1/2'
'x+1/2, -y+1/2, z+1'
'-x+1/2, y+1/2, z+1'
'y+1/2, x+1/2, -z+1'
'-y+1/2, -x+1/2, -z+1'

loop_
_atom_site_label
_atom_site_type_symbol
_atom_site_fract_x
_atom_site_fract_y
_atom_site_fract_z
_atom_site_U_iso_or_equiv
_atom_site_adp_type
_atom_site_occupancy
_atom_site_site_symmetry_order
_atom_site_calc_flag
_atom_site_refinement_flags_posn
_atom_site_refinement_flags_adp
_atom_site_refinement_flags_occupancy
Fe1 Fe 0.00059(9) 0.25338(7) 0.12456(5) 0.0557(6) Uani 1 1 d . . .
N1 N 0.0217(5) 0.2444(4) 0.0503(3) 0.055(3) Uani 1 1 d . . .
N2 N 0.0697(4) 0.2217(4) -0.0890(3) 0.060(2) Uani 1 1 d . . .
N3 N 0.1923(5) 0.0780(4) -0.1171(3) 0.060(3) Uani 1 1 d . . .
N4 N 0.1853(4) 0.4211(4) -0.1322(3) 0.058(2) Uani 1 1 d . . .
N5 N 0.0689(5) 0.2745(5) -0.1615(3) 0.062(3) Uani 1 1 d . . .
N6 N 0.0207(6) 0.2633(5) -0.3007(4) 0.069(3) Uani 1 1 d . . .
C1 C 0.0490(6) 0.1790(6) -0.0121(4) 0.065(3) Uani 1 1 d . . .
H1 H 0.0564 0.1388 -0.0225 0.078 Uiso 1 1 calc R U .
C2 C 0.0347(7) 0.1900(6) 0.0324(4) 0.069(3) Uani 1 1 d . . .
H2 H 0.0337 0.1562 0.0528 0.083 Uiso 1 1 calc R U .
C3 C 0.0255(6) 0.2920(7) 0.0213(4) 0.071(4) Uani 1 1 d . . .
H3 H 0.0180 0.3316 0.0328 0.085 Uiso 1 1 calc R U .
C4 C 0.0404(6) 0.2843(6) -0.0262(4) 0.071(3) Uani 1 1 d . . .
H4 H 0.0416 0.3188 -0.0458 0.085 Uiso 1 1 calc R U .
C5 C 0.0526(6) 0.2301(5) -0.0434(4) 0.056(3) Uani 1 1 d . . .
C6 C 0.1106(6) 0.1724(5) -0.1008(4) 0.059(3) Uani 1 1 d . . .
C7 C 0.1045(6) 0.1363(6) -0.1375(4) 0.065(3) Uani 1 1 d . . .
H7 H 0.0724 0.1429 -0.1588 0.078 Uiso 1 1 calc R U .
C8 C 0.1452(6) 0.0892(6) -0.1444(5) 0.069(3) Uani 1 1 d . . .
H8 H 0.1390 0.0634 -0.1702 0.082 Uiso 1 1 calc R U .
C9 C 0.2016(6) 0.1165(6) -0.0826(5) 0.066(3) Uani 1 1 d . . .
H9 H 0.2374 0.1119 -0.0648 0.080 Uiso 1 1 calc R U .
C10 C 0.1622(6) 0.1632(6) -0.0709(4) 0.072(3) Uani 1 1 d . . .
H10 H 0.1688 0.1879 -0.0445 0.086 Uiso 1 1 calc R U .
C11 C 0.0325(5) 0.2452(5) -0.1229(5) 0.058(3) Uani 1 1 d . . .
H11A H 0.0051 0.2758 -0.1091 0.070 Uiso 1 1 calc R U .
H11B H 0.0072 0.2123 -0.1359 0.070 Uiso 1 1 calc R U .
C12 C 0.1677(7) 0.3156(7) -0.1386(7) 0.107(6) Uani 1 1 d . . .
H12 H 0.1845 0.2759 -0.1383 0.128 Uiso 1 1 calc R U .
C13 C 0.2029(7) 0.3646(7) -0.1286(8) 0.109(6) Uani 1 1 d . . .
H13 H 0.2431 0.3572 -0.1183 0.131 Uiso 1 1 calc R U .
C14 C 0.1281(9) 0.4278(8) -0.1437(7) 0.113(6) Uani 1 1 d . . .
H14 H 0.1134 0.4678 -0.1481 0.135 Uiso 1 1 calc R U .
C15 C 0.0883(7) 0.3806(8) -0.1498(9) 0.137(9) Uani 1 1 d . . .
H15 H 0.0464 0.3885 -0.1544 0.164 Uiso 1 1 calc R U .
C16 C 0.1086(5) 0.3239(6) -0.1491(4) 0.063(3) Uani 1 1 d . . .
C17 C 0.0528(5) 0.2701(6) -0.2080(4) 0.058(3) Uani 1 1 d . . .
C18 C 0.0870(6) 0.2936(7) -0.2409(5) 0.079(4) Uani 1 1 d . . .
H18 H 0.1232 0.3143 -0.2327 0.095 Uiso 1 1 calc R U .
C19 C 0.0710(6) 0.2886(7) -0.2876(4) 0.077(4) Uani 1 1 d . . .
H19 H 0.0978 0.3042 -0.3103 0.092 Uiso 1 1 calc R U .
C20 C -0.0133(7) 0.2391(7) -0.2686(5) 0.077(4) Uani 1 1 d . . .
H20 H -0.0489 0.2185 -0.2783 0.092 Uiso 1 1 calc R U .
C21 C -0.0018(7) 0.2411(8) -0.2217(5) 0.083(5) Uani 1 1 d . . .
H21 H -0.0290 0.2241 -0.1999 0.100 Uiso 1 1 calc R U .
B1 B -0.1426(17) 0.4188(18) 0.1227(16) 0.221(13) Uiso 1 1 d D . .
H1A H -0.1605 0.4064 0.1522 0.332 Uiso 1 1 calc R U .
H1B H -0.1739 0.4187 0.0987 0.332 Uiso 1 1 calc R U .
H1C H -0.1256 0.4597 0.1257 0.332 Uiso 1 1 calc R U .
B2 B 0.131(2) 0.072(2) 0.1376(17) 0.221(13) Uiso 1 1 d . . .
H2A H 0.1217 0.0479 0.1103 0.332 Uiso 1 1 calc R U .
H2B H 0.1270 0.0470 0.1653 0.332 Uiso 1 1 calc R U .
H2C H 0.1722 0.0880 0.1355 0.332 Uiso 1 1 calc R U .
N7 N -0.0556(5) 0.3283(5) 0.1087(4) 0.064(3) Uani 1 1 d . . .
N8 N 0.0571(5) 0.1754(6) 0.1389(3) 0.067(3) Uani 1 1 d . . .
C22 C -0.0877(7) 0.3705(8) 0.1083(6) 0.091(5) Uani 1 1 d D . .
C23 C 0.0808(8) 0.1315(7) 0.1409(5) 0.088(5) Uani 1 1 d . . .
C24 C 1.0000 0.0000 0.067(2) 0.230 Uiso 1 2 d DS U P
O1 O 0.9774(12) 0.0466(8) 0.0679(9) 0.250 Uiso 1 1 d D U .
C25 C 0.3360(12) 0.6640(12) 0.2500 0.230 Uiso 1 2 d DS U P
O2 O 0.3729(12) 0.6271(12) 0.2500 0.250 Uiso 1 2 d DS U P
O3 O 0.2995(12) 0.7005(12) 0.2500 0.250 Uiso 1 2 d DS U P
C26 C 0.6172(12) 0.8828(12) 0.0000 0.230 Uiso 1 2 d DS U P
O4 O 0.5811(12) 0.9189(12) 0.0000 0.250 Uiso 1 2 d DS U P
O5 O 0.6539(12) 0.8461(12) 0.0000 0.250 Uiso 1 2 d DS U P
C27 C -0.2766(14) 0.3332(9) 0.0702(8) 0.200 Uiso 1 1 d D U .
O6 O -0.2890(10) 0.3687(9) 0.0421(7) 0.220 Uiso 1 1 d D U .
O7 O -0.2601(10) 0.3036(10) 0.1009(6) 0.220 Uiso 1 1 d D U .

loop_
_atom_site_aniso_label
_atom_site_aniso_U_11
_atom_site_aniso_U_22
_atom_site_aniso_U_33
_atom_site_aniso_U_23
_atom_site_aniso_U_13
_atom_site_aniso_U_12
Fe1 0.0593(9) 0.0593(10) 0.0485(9) -0.0027(7) 0.0009(7) -0.0005(7)
N1 0.062(6) 0.063(6) 0.041(5) -0.007(5) 0.005(4) 0.007(4)
N2 0.065(6) 0.066(6) 0.048(6) -0.003(5) 0.003(5) 0.006(5)
N3 0.077(6) 0.060(6) 0.043(5) -0.009(5) -0.009(5) 0.008(5)
N4 0.055(6) 0.064(6) 0.056(6) -0.008(5) -0.012(5) 0.009(4)
N5 0.072(6) 0.069(6) 0.046(5) -0.002(5) -0.003(5) -0.013(5)
N6 0.078(8) 0.079(7) 0.049(6) 0.000(5) 0.011(6) 0.006(6)
C1 0.081(8) 0.059(7) 0.055(7) 0.005(6) 0.004(6) -0.009(6)
C2 0.106(10) 0.054(7) 0.047(7) 0.005(5) 0.008(6) -0.011(7)
C3 0.088(9) 0.076(9) 0.048(7) 0.004(6) 0.004(6) 0.010(7)
C4 0.075(9) 0.071(9) 0.065(8) 0.013(6) 0.005(6) 0.018(7)
C5 0.064(7) 0.050(7) 0.055(7) 0.002(5) -0.010(6) -0.004(6)
C6 0.066(7) 0.060(7) 0.052(7) 0.004(6) 0.002(6) 0.011(6)
C7 0.064(7) 0.072(8) 0.059(7) 0.001(6) 0.004(6) 0.005(6)
C8 0.078(9) 0.060(7) 0.068(8) -0.010(6) 0.004(7) 0.002(6)
C9 0.064(7) 0.062(7) 0.073(8) 0.005(6) -0.003(6) 0.012(6)
C10 0.080(9) 0.067(8) 0.069(8) 0.001(6) -0.007(7) 0.001(7)
C11 0.059(7) 0.059(6) 0.056(6) 0.007(5) 0.000(7) 0.013(6)
C12 0.077(10) 0.081(10) 0.162(17) -0.017(11) -0.006(10) -0.011(8)
C13 0.060(8) 0.081(10) 0.187(19) 0.026(12) -0.021(10) -0.010(7)
C14 0.107(13) 0.071(10) 0.161(18) -0.019(10) -0.032(12) -0.013(9)
C15 0.064(9) 0.074(11) 0.27(3) -0.054(14) -0.025(13) 0.001(8)
C16 0.060(7) 0.065(8) 0.063(8) -0.004(6) -0.005(6) 0.006(6)
C17 0.059(7) 0.069(8) 0.046(7) -0.001(5) -0.010(5) -0.011(6)
C18 0.067(8) 0.113(11) 0.057(8) 0.007(7) 0.001(6) -0.030(7)
C19 0.069(8) 0.106(11) 0.055(8) -0.011(7) -0.009(6) -0.029(8)
C20 0.088(10) 0.085(9) 0.058(8) -0.005(7) 0.006(7) -0.023(7)
C21 0.077(10) 0.122(13) 0.051(7) -0.005(7) -0.005(6) -0.033(9)
N7 0.067(6) 0.055(6) 0.071(7) -0.001(5) 0.005(5) 0.001(5)
N8 0.067(7) 0.084(8) 0.050(6) -0.009(5) 0.000(5) -0.001(6)
C22 0.082(10) 0.087(11) 0.104(13) 0.012(9) -0.001(9) 0.003(9)
C23 0.099(11) 0.080(10) 0.086(10) -0.008(8) -0.016(8) 0.044(9)

loop_
_atom_type_symbol
_atom_type_description
_atom_type_scat_dispersion_real
_atom_type_scat_dispersion_imag
_atom_type_scat_source
C C 0.0030 0.0020 'International Tables Vol C Tables 4.2.6.8 and 6.1.1.4'
H H 0.0000 0.0000 'International Tables Vol C Tables 4.2.6.8 and 6.1.1.4'
B B 0.0010 0.0010 'International Tables Vol C Tables 4.2.6.8 and 6.1.1.4'
N N 0.0060 0.0030 'International Tables Vol C Tables 4.2.6.8 and 6.1.1.4'
Fe Fe 0.3560 0.8260 'International Tables Vol C Tables 4.2.6.8 and 6.1.1.4'
O O 0.0110 0.0060 'International Tables Vol C Tables 4.2.6.8 and 6.1.1.4'

loop_
_geom_angle_atom_site_label_1
_geom_angle_atom_site_label_2
_geom_angle_atom_site_label_3
_geom_angle
_geom_angle_site_symmetry_1
_geom_angle_site_symmetry_3
N7 Fe1 N8 178.3(4) . .
N7 Fe1 N4 90.1(4) . 16_554
N8 Fe1 N4 91.0(4) . 16_554
N7 Fe1 N3 89.7(4) . 4
N8 Fe1 N3 89.2(4) . 4
N4 Fe1 N3 179.7(4) 16_554 4
N7 Fe1 N1 89.0(4) . .
N8 Fe1 N1 89.7(4) . .
N4 Fe1 N1 89.3(4) 16_554 .
N3 Fe1 N1 90.9(4) 4 .
N7 Fe1 N6 90.7(4) . 6
N8 Fe1 N6 90.7(4) . 6
N4 Fe1 N6 90.4(4) 16_554 6
N3 Fe1 N6 89.4(4) 4 6
N1 Fe1 N6 179.5(4) . 6
C2 N1 C3 116.3(10) . .
C2 N1 Fe1 120.2(8) . .
C3 N1 Fe1 123.4(8) . .
C11 N2 C5 117.9(10) . .
C11 N2 C6 118.7(10) . .
C5 N2 C6 119.6(9) . .
C9 N3 C8 116.8(11) . .
C9 N3 Fe1 118.8(8) . 3
C8 N3 Fe1 124.4(8) . 3
C13 N4 C14 114.4(12) . .
C13 N4 Fe1 123.7(8) . 16_554
C14 N4 Fe1 121.8(9) . 16_554
C17 N5 C16 116.6(10) . .
C17 N5 C11 123.1(10) . .
C16 N5 C11 117.2(10) . .
C19 N6 C20 117.1(12) . .
C19 N6 Fe1 120.5(9) . 6_554
C20 N6 Fe1 122.1(10) . 6_554
C2 C1 C5 118.2(12) . .
C2 C1 H1 120.9 . .
C5 C1 H1 120.9 . .
N1 C2 C1 125.6(11) . .
N1 C2 H2 117.2 . .
C1 C2 H2 117.2 . .
N1 C3 C4 121.7(12) . .
N1 C3 H3 119.2 . .
C4 C3 H3 119.2 . .
C5 C4 C3 121.3(12) . .
C5 C4 H4 119.4 . .
C3 C4 H4 119.4 . .
C4 C5 N2 122.4(11) . .
C4 C5 C1 116.9(11) . .
N2 C5 C1 120.6(11) . .
C7 C6 C10 118.4(11) . .
C7 C6 N2 124.8(11) . .
C10 C6 N2 116.8(10) . .
C6 C7 C8 119.7(12) . .
C6 C7 H7 120.2 . .
C8 C7 H7 120.2 . .
N3 C8 C7 123.9(12) . .
N3 C8 H8 118.0 . .
C7 C8 H8 118.0 . .
N3 C9 C10 124.2(12) . .
N3 C9 H9 117.9 . .
C10 C9 H9 117.9 . .
C9 C10 C6 116.7(12) . .
C9 C10 H10 121.7 . .
C6 C10 H10 121.7 . .
N2 C11 N5 111.7(9) . .
N2 C11 H11A 109.3 . .
N5 C11 H11A 109.3 . .
N2 C11 H11B 109.3 . .
N5 C11 H11B 109.3 . .
H11A C11 H11B 107.9 . .
C16 C12 C13 119.4(15) . .
C16 C12 H12 120.3 . .
C13 C12 H12 120.3 . .
N4 C13 C12 124.6(14) . .
N4 C13 H13 117.7 . .
C12 C13 H13 117.7 . .
N4 C14 C15 124.2(17) . .
N4 C14 H14 117.9 . .
C15 C14 H14 117.9 . .
C16 C15 C14 119.8(16) . .
C16 C15 H15 120.1 . .
C14 C15 H15 120.1 . .
C15 C16 C12 117.1(13) . .
C15 C16 N5 120.2(12) . .
C12 C16 N5 122.6(12) . .
C18 C17 N5 121.7(11) . .
C18 C17 C21 117.2(11) . .
N5 C17 C21 121.1(11) . .
C17 C18 C19 121.6(12) . .
C17 C18 H18 119.2 . .
C19 C18 H18 119.2 . .
N6 C19 C18 122.0(12) . .
N6 C19 H19 119.0 . .
C18 C19 H19 119.0 . .
N6 C20 C21 125.5(14) . .
N6 C20 H20 117.3 . .
C21 C20 H20 117.3 . .
C20 C21 C17 116.4(13) . .
C20 C21 H21 121.8 . .
C17 C21 H21 121.8 . .
C22 B1 H1A 109.5 . .
C22 B1 H1B 109.5 . .
H1A B1 H1B 109.5 . .
C22 B1 H1C 109.5 . .
H1A B1 H1C 109.5 . .
H1B B1 H1C 109.5 . .
C23 B2 H2A 109.5 . .
C23 B2 H2B 109.5 . .
H2A B2 H2B 109.5 . .
C23 B2 H2C 109.5 . .
H2A B2 H2C 109.5 . .
H2B B2 H2C 109.5 . .
C22 N7 Fe1 168.0(12) . .
C23 N8 Fe1 169.0(11) . .
N7 C22 B1 161(2) . .
N8 C23 B2 167(2) . .
O1 C24 O1 177(8) . 2_755
O3 C25 O2 180.0 . .
O4 C26 O5 180.0(19) . .
O6 C27 O7 171.4(15) . .

loop_
_geom_bond_atom_site_label_1
_geom_bond_atom_site_label_2
_geom_bond_distance
_geom_bond_site_symmetry_2
Fe1 N7 2.117(12) .
Fe1 N8 2.163(13) .
Fe1 N4 2.206(10) 16_554
Fe1 N3 2.207(10) 4
Fe1 N1 2.211(9) .
Fe1 N6 2.229(11) 6
N1 C2 1.338(15) .
N1 C3 1.349(16) .
N2 C11 1.382(15) .
N2 C5 1.386(16) .
N2 C6 1.455(15) .
N3 C9 1.329(16) .
N3 C8 1.330(17) .
N3 Fe1 2.206(10) 3
N4 C13 1.310(17) .
N4 C14 1.31(2) .
N4 Fe1 2.206(10) 16_554
N5 C17 1.397(15) .
N5 C16 1.443(16) .
N5 C11 1.522(15) .
N6 C19 1.299(17) .
N6 C20 1.308(18) .
N6 Fe1 2.229(11) 6_554
C1 C2 1.351(17) .
C1 C5 1.451(17) .
C1 H1 0.9500 .
C2 H2 0.9500 .
C3 C4 1.426(18) .
C3 H3 0.9500 .
C4 C5 1.325(18) .
C4 H4 0.9500 .
C6 C7 1.335(17) .
C6 C10 1.444(18) .
C7 C8 1.387(17) .
C7 H7 0.9500 .
C8 H8 0.9500 .
C9 C10 1.389(17) .
C9 H9 0.9500 .
C10 H10 0.9500 .
C11 H11A 0.9900 .
C11 H11B 0.9900 .
C12 C16 1.350(19) .
C12 C13 1.36(2) .
C12 H12 0.9500 .
C13 H13 0.9500 .
C14 C15 1.37(2) .
C14 H14 0.9500 .
C15 C16 1.33(2) .
C15 H15 0.9500 .
C17 C18 1.321(17) .
C17 C21 1.421(18) .
C18 C19 1.404(18) .
C18 H18 0.9500 .
C19 H19 0.9500 .
C20 C21 1.385(19) .
C20 H20 0.9500 .
C21 H21 0.9500 .
B1 C22 1.665(14) .
B1 H1A 0.9800 .
B1 H1B 0.9800 .
B1 H1C 0.9800 .
B2 C23 1.71(4) .
B2 H2A 0.9800 .
B2 H2B 0.9800 .
B2 H2C 0.9800 .
N7 C22 1.169(18) .
N8 C23 1.102(16) .
C24 O1 1.144(13) .
C24 O1 1.144(13) 2_755
C25 O3 1.140(14) .
C25 O2 1.151(14) .
C26 O4 1.125(14) .
C26 O5 1.146(14) .
C27 O6 1.1621(14) .
C27 O7 1.1623(14) .

loop_
_geom_torsion_atom_site_label_1
_geom_torsion_atom_site_label_2
_geom_torsion_atom_site_label_3
_geom_torsion_atom_site_label_4
_geom_torsion
_geom_torsion_site_symmetry_1
C3 N1 C2 C1 -2(2) .
Fe1 N1 C2 C1 -179.1(11) .
C5 C1 C2 N1 2(2) .
C2 N1 C3 C4 2(2) .
Fe1 N1 C3 C4 178.7(10) .
N1 C3 C4 C5 -2(2) .
C3 C4 C5 N2 -177.3(12) .
C3 C4 C5 C1 1.1(19) .
C11 N2 C5 C4 -53.8(16) .
C6 N2 C5 C4 148.5(12) .
C11 N2 C5 C1 127.9(12) .
C6 N2 C5 C1 -29.8(16) .
C2 C1 C5 C4 -1.2(18) .
C2 C1 C5 N2 177.2(12) .
C11 N2 C6 C7 -19.6(17) .
C5 N2 C6 C7 137.9(12) .
C11 N2 C6 C10 159.0(11) .
C5 N2 C6 C10 -43.5(15) .
C10 C6 C7 C8 3.8(18) .
N2 C6 C7 C8 -177.6(11) .
C9 N3 C8 C7 -3.1(18) .
Fe1 N3 C8 C7 175.2(9) 3
C6 C7 C8 N3 -2(2) .
C8 N3 C9 C10 6.7(18) .
Fe1 N3 C9 C10 -171.8(10) 3
N3 C9 C10 C6 -4.9(19) .
C7 C6 C10 C9 -0.6(18) .
N2 C6 C10 C9 -179.3(10) .
C5 N2 C11 N5 138.4(10) .
C6 N2 C11 N5 -63.7(14) .
C17 N5 C11 N2 141.5(11) .
C16 N5 C11 N2 -59.1(14) .
C14 N4 C13 C12 4(3) .
Fe1 N4 C13 C12 -171.6(16) 16_554
C16 C12 C13 N4 -6(3) .
C13 N4 C14 C15 3(3) .
Fe1 N4 C14 C15 178.7(18) 16_554
N4 C14 C15 C16 -8(4) .
C14 C15 C16 C12 5(3) .
C14 C15 C16 N5 -171.7(19) .
C13 C12 C16 C15 1(3) .
C13 C12 C16 N5 178.0(16) .
C17 N5 C16 C15 70.5(19) .
C11 N5 C16 C15 -90.2(18) .
C17 N5 C16 C12 -106.3(16) .
C11 N5 C16 C12 93.0(17) .
C16 N5 C17 C18 23.9(18) .
C11 N5 C17 C18 -176.6(13) .
C16 N5 C17 C21 -154.8(13) .
C11 N5 C17 C21 4.7(19) .
N5 C17 C18 C19 179.4(14) .
C21 C17 C18 C19 -2(2) .
C20 N6 C19 C18 -4(2) .
Fe1 N6 C19 C18 -177.6(12) 6_554
C17 C18 C19 N6 3(2) .
C19 N6 C20 C21 4(2) .
Fe1 N6 C20 C21 177.2(13) 6_554
N6 C20 C21 C17 -2(3) .
C18 C17 C21 C20 1(2) .
N5 C17 C21 C20 -179.9(14) .
Fe1 N7 C22 B1 -35(10) .
Fe1 N8 C23 B2 105(11) .
